data_9010370
loop_
_publ_author_name
'Atencio, D.'
'Coutinho, J. M. V.'
'Doriguetto, A. C.'
'Mascarenhas, Y. P.'
'Ellena, J.'
'Ferrari, V. C.'

_publ_section_title
;Menezesite, the first natural heteropolyniobate, from Cajati, Sao Paulo,
 Brazil: description and crystal structure Locality: Jacupiranga mine, Cajati
 county, Sao Paulo, Brazil
;
_journal_name_full 'American Mineralogist'
_journal_page_first 81
_journal_page_last 87
_journal_paper_doi 10.2138/am.2008.2536
_journal_volume 93
_journal_year 2008
_chemical_compound_source 'Jacupiranga mine, Cajati county, Sao Paulo, Brazil'
_chemical_formula_sum
;Ba2.21 Ca0.31 Fe0.23 H48 K0.53 Mg0.935 Mn0.23 Nb9.22 O54 Ta0.36 Th0.55 Ti3.25
 Zr2.74
;
_chemical_name_mineral Menezesite
_space_group_IT_number 204
_symmetry_space_group_name_Hall '-I 2 2 3'
_symmetry_space_group_name_H-M 'I m -3'
_cell_angle_alpha 90
_cell_angle_beta 90
_cell_angle_gamma 90
_cell_length_a 13.017
_cell_length_b 13.017
_cell_length_c 13.017
_cell_volume 2205.630
_database_code_amcsd 0004492
_exptl_crystal_density_diffrn 4.144
_cod_original_sg_symbol_H-M 'I m 3'
_cod_original_formula_sum 'Nb9.22 Ta.36 Ti3.25 Zr2.74 Th.55 Fe.23 Mn.23 Mg.935 Ba2.21 Ca.31 K.53 O54 H48'
_cod_database_code 9010370

loop_
_space_group_symop_operation_xyz
x,y,z
1/2+x,1/2+y,1/2+z
z,x,-y
1/2+z,1/2+x,1/2-y
z,-x,y
1/2+z,1/2-x,1/2+y
-z,x,y
1/2-z,1/2+x,1/2+y
-z,-x,-y
1/2-z,1/2-x,1/2-y
y,-z,-x
1/2+y,1/2-z,1/2-x
-y,-z,x
1/2-y,1/2-z,1/2+x
-y,z,-x
1/2-y,1/2+z,1/2-x
y,z,x
1/2+y,1/2+z,1/2+x
x,-y,z
1/2+x,1/2-y,1/2+z
-x,y,z
1/2-x,1/2+y,1/2+z
x,y,-z
1/2+x,1/2+y,1/2-z
-x,-y,-z
1/2-x,1/2-y,1/2-z
-z,-x,y
1/2-z,1/2-x,1/2+y
-z,x,-y
1/2-z,1/2+x,1/2-y
z,-x,-y
1/2+z,1/2-x,1/2-y
z,x,y
1/2+z,1/2+x,1/2+y
-y,z,x
1/2-y,1/2+z,1/2+x
y,z,-x
1/2+y,1/2+z,1/2-x
y,-z,x
1/2+y,1/2-z,1/2+x
-y,-z,-x
1/2-y,1/2-z,1/2-x
-x,y,-z
1/2-x,1/2+y,1/2-z
x,-y,-z
1/2+x,1/2-y,1/2-z
-x,-y,z
1/2-x,1/2-y,1/2+z

loop_
_atom_site_aniso_label
_atom_site_aniso_U_11
_atom_site_aniso_U_22
_atom_site_aniso_U_33
_atom_site_aniso_U_12
_atom_site_aniso_U_13
_atom_site_aniso_U_23
NbA 0.03650 0.03560 0.03710 0.00000 0.00000 -0.00160
TaA 0.03650 0.03560 0.03710 0.00000 0.00000 -0.00160
TiA 0.03650 0.03560 0.03710 0.00000 0.00000 -0.00160
ZrB 0.03830 0.03830 0.03830 -0.00180 -0.00180 -0.00180
ThB 0.03830 0.03830 0.03830 -0.00180 -0.00180 -0.00180
TiB 0.03830 0.03830 0.03830 -0.00180 -0.00180 -0.00180
FeC 0.05500 0.02100 0.06100 0.00000 0.00000 0.00000
MnC 0.05500 0.02100 0.06100 0.00000 0.00000 0.00000
MgC 0.05500 0.02100 0.06100 0.00000 0.00000 0.00000
BaD 0.03190 0.03190 0.03190 0.00000 0.00000 0.00000
ThD 0.03190 0.03190 0.03190 0.00000 0.00000 0.00000
BaE 0.06000 0.28000 0.04500 0.02500 0.00000 0.00000
CaE 0.06000 0.28000 0.04500 0.02500 0.00000 0.00000
KE 0.06000 0.28000 0.04500 0.02500 0.00000 0.00000
O1 0.03400 0.03000 0.02700 0.00000 -0.00400 0.00100
O2 0.03000 0.03600 0.04500 0.00000 0.00000 0.00000
O3 0.02200 0.02400 0.03700 0.00000 0.00100 0.00000

loop_
_atom_site_label
_atom_site_fract_x
_atom_site_fract_y
_atom_site_fract_z
_atom_site_occupancy
_atom_site_U_iso_or_equiv
_atom_site_type_symbol
_atom_site_attached_hydrogens
NbA 0.00000 0.11740 0.24050 0.76830 0.03600 Nb 0
TaA 0.00000 0.11740 0.24050 0.03000 0.03600 Ta 0
TiA 0.00000 0.11740 0.24050 0.19170 0.03600 Ti 0
ZrB 0.25000 0.25000 0.25000 0.68500 0.03800 Zr 0
ThB 0.25000 0.25000 0.25000 0.07750 0.03800 Th 0
TiB 0.25000 0.25000 0.25000 0.23750 0.03800 Ti 0
FeC 0.00000 0.50000 0.00000 0.07660 0.04500 Fe 0
MnC 0.00000 0.50000 0.00000 0.07660 0.04500 Mn 0
MgC 0.00000 0.50000 0.00000 0.31160 0.04500 Mg 0
BaD 0.00000 0.00000 0.00000 0.73990 0.03200 Ba 0
ThD 0.00000 0.00000 0.00000 0.24000 0.03200 Th 0
BaE 0.39100 0.25600 0.00000 0.12250 0.12800 Ba 0
CaE 0.39100 0.25600 0.00000 0.02580 0.12800 Ca 0
KE 0.39100 0.25600 0.00000 0.04420 0.12800 K 0
O1 0.20760 0.38990 0.30910 1.00000 0.03000 O 0
O2 0.34020 0.00000 0.00000 1.00000 0.03700 O 0
O3 0.10090 0.00000 0.17110 1.00000 0.02700 O 0
Wat41 0.38240 0.37710 0.00000 0.50000 0.03300 O 2
Wat42 0.35810 0.41750 0.00000 0.50000 0.02700 O 2

loop_
_cod_changelog_entry_id
_cod_changelog_entry_author
_cod_changelog_entry_date
_cod_changelog_entry_text
1
;cod-tools version 3.8.0
Id: cif_guess_AMCSD_atom_types 9581 2023-05-17 12:35:41Z saulius
;
2023-05-23T09:20:06+03:00
;Derived atom types and hydrogen counts
from atom names that follow the AMCSD naming convention
(Wat == water, O-H == hydroxyl).
;

loop_
_cod_related_entry_id
_cod_related_entry_database
_cod_related_entry_code
1 AMCSD 0004492

_cell_formula_units_Z 2
